data_7150143
loop_
_publ_author_name
'Davies, Stephen G.'
'Rodriguez-Solla, Humberto'
'Tamayo, Juan A.'
'Cowley, Andrew R.'
'Concellon, Carmen'
'Garner, A. Christopher'
'Parkes, Alastair L.'
'Smith, Andrew D.'

_publ_section_title
;
 Asymmetric conjugate reductions with samarium diiodide: asymmetric
 synthesis of (2S,3R)- and
 (2S,3S)-[2-2H,3-2H]-leucine-(S)-phenylalanine dipeptides and
 (2S,3R)-[2-(2)H,3-2H]-phenylalanine methyl ester.
;
_journal_issue 8
_journal_name_full 'Organic &amp; biomolecular chemistry'
_journal_page_first 1435
_journal_page_last 1447
_journal_paper_doi 10.1039/b500566c
_journal_volume 3
_journal_year 2005
_chemical_absolute_configuration syn
_chemical_compound_source
;
synthesis as described
;
_chemical_formula_moiety ' C27 H34 N2 O4 '
_chemical_formula_sum 'C27 H34 N2 O4'
_chemical_formula_weight 450.58
_chemical_name_systematic
;
?
;
_space_group_IT_number 4
_symmetry_cell_setting monoclinic
_symmetry_space_group_name_Hall 'P 2yb'
_symmetry_space_group_name_H-M 'P 1 21 1'
_atom_sites_solution_hydrogens geom
_atom_sites_solution_primary direct
_audit_creation_date 01-11-10
_audit_creation_method CRYSTALS_ver_12-03-99
_cell_angle_alpha 90
_cell_angle_beta 110.9299(15)
_cell_angle_gamma 90
_cell_formula_units_Z 2
_cell_length_a 13.3830(4)
_cell_length_b 7.0716(2)
_cell_length_c 13.9236(5)
_cell_measurement_reflns_used 14684
_cell_measurement_temperature 150
_cell_measurement_theta_max 28
_cell_measurement_theta_min 5
_cell_volume 1230.77(7)
_computing_cell_refinement
;
KappaCCD software 'DENZO' (Otwinowski & Minor, 1996)
;
_computing_data_collection
;
KappaCCD software 'Collect' (Nonius, 2000)
;
_computing_data_reduction
;
KappaCCD software 'DENZO' (Otwinowski & Minor, 1996)
;
_computing_publication_material
;
CRYSTALS (Watkin et al, 2001)
;
_computing_structure_refinement
;
CRYSTALS (Watkin et al, 2001)
;
_computing_structure_solution 'SIR92 (Giacovazzo et al, 1992)'
_diffrn_ambient_temperature 150
_diffrn_measured_fraction_theta_max 0.992
_diffrn_measurement_device_type
;
Nonius KappaCCD
;
_diffrn_measurement_method \w
_diffrn_radiation_monochromator graphite
_diffrn_radiation_type 'Mo K\a'
_diffrn_radiation_wavelength 0.71073
_diffrn_reflns_av_R_equivalents 0.034
_diffrn_reflns_limit_h_max 17
_diffrn_reflns_limit_h_min -17
_diffrn_reflns_limit_k_max 9
_diffrn_reflns_limit_k_min -9
_diffrn_reflns_limit_l_max 17
_diffrn_reflns_limit_l_min -17
_diffrn_reflns_number 14684
_diffrn_reflns_theta_max 27.47
_diffrn_reflns_theta_min 5.26
_diffrn_standards_decay_% 0.00
_diffrn_standards_interval_count 0
_diffrn_standards_interval_time 0
_diffrn_standards_number 0
_exptl_absorpt_coefficient_mu 0.081
_exptl_absorpt_correction_T_max 0.99
_exptl_absorpt_correction_T_min 0.98
_exptl_absorpt_correction_type multi-scan
_exptl_absorpt_process_details
;
Denzo/Scalepack (Otwinowski & Minor, 1996)
;
_exptl_crystal_colour ' colourless '
_exptl_crystal_density_diffrn 1.216
_exptl_crystal_description ' fragment '
_exptl_crystal_F_000 484.115
_exptl_crystal_size_max 0.30
_exptl_crystal_size_mid 0.30
_exptl_crystal_size_min 0.18
_refine_diff_density_max 0.12
_refine_diff_density_min -0.15
_refine_ls_extinction_method None
_refine_ls_goodness_of_fit_ref 1.0513
_refine_ls_hydrogen_treatment noref
_refine_ls_matrix_type full
_refine_ls_number_parameters 298
_refine_ls_number_reflns 2510
_refine_ls_R_factor_gt 0.0316
_refine_ls_shift/su_max 0.004749
_refine_ls_structure_factor_coef F
_refine_ls_weighting_details
;
Chebychev polynomial with 3 parameters (Carruthers & Watkin , 1979)
0.536    0.145    0.215
;
_refine_ls_weighting_scheme calc
_refine_ls_wR_factor_ref 0.0354
_reflns_limit_h_max 16
_reflns_limit_h_min -17
_reflns_limit_k_max 9
_reflns_limit_k_min 0
_reflns_limit_l_max 17
_reflns_limit_l_min 0
_reflns_number_gt 2510
_reflns_number_total 2996
_reflns_threshold_expression >3.00\s(I)
_cod_data_source_file b500566c.txt
_cod_data_source_block CRYSTALS_cif
_cod_depositor_comments
;
The following automatic conversions were performed:
'_symmetry_cell_setting' value 'Monoclinic' changed to 'monoclinic'
according to '/home/saulius/struct/CIF-dictionaries/cif_core.dic'
dictionary named 'cif_core.dic' version 2.4.1 from 2010-06-29.

Automatic conversion script
Id: cif_fix_enum 1527 2010-12-29 10:47:43Z saulius 
;
_cod_original_cell_volume 1230.8
_cod_original_sg_symbol_H-M 'P 1 21 1 '
_cod_original_formula_sum ' C27 H34 N2 O4 '
_cod_database_code 7150143

loop_
_symmetry_equiv_pos_as_xyz
x,y,z
-x,y+1/2,-z

loop_
_atom_site_label
_atom_site_fract_x
_atom_site_fract_y
_atom_site_fract_z
_atom_site_U_iso_or_equiv
_atom_site_occupancy
_atom_site_adp_type
N1 0.12191(12) 0.3478(2) 0.38113(11) 0.0240 1.0000 Uani
C1 0.19066(15) 0.3558(3) 0.32198(14) 0.0242 1.0000 Uani
C2 0.13273(14) 0.3503(3) 0.20762(14) 0.0236 1.0000 Uani
N2 0.04262(12) 0.2455(2) 0.17468(11) 0.0235 1.0000 Uani
C3 0.00214(14) 0.1462(3) 0.24577(13) 0.0240 1.0000 Uani
C4 0.02757(14) 0.2516(3) 0.34642(14) 0.0240 1.0000 Uani
O1 0.16552(11) 0.4393(2) 0.1489(1) 0.0306 1.0000 Uani
O2 -0.0338(1) 0.2454(2) 0.3942(1) 0.0300 1.0000 Uani
C5 0.15318(16) 0.4454(3) 0.48077(14) 0.0269 1.0000 Uani
C6 0.21911(15) 0.3284(3) 0.57235(14) 0.0252 1.0000 Uani
C7 0.30326(16) 0.4128(3) 0.65115(15) 0.0300 1.0000 Uani
C8 0.35915(16) 0.3148(3) 0.74041(15) 0.0323 1.0000 Uani
C9 0.33186(15) 0.1283(3) 0.75190(15) 0.0293 1.0000 Uani
C10 0.24945(15) 0.0404(3) 0.67407(15) 0.0293 1.0000 Uani
C11 0.19396(15) 0.1413(3) 0.58503(14) 0.0276 1.0000 Uani
O3 0.39196(12) 0.0450(2) 0.84369(11) 0.0387 1.0000 Uani
C12 0.36522(19) -0.1450(4) 0.86061(18) 0.0417 1.0000 Uani
C13 -0.02275(15) 0.2382(3) 0.06493(13) 0.0262 1.0000 Uani
C14 -0.11377(15) 0.3783(3) 0.03483(13) 0.0236 1.0000 Uani
C15 -0.19952(16) 0.3560(3) -0.05864(15) 0.0306 1.0000 Uani
C16 -0.28128(17) 0.4877(3) -0.09044(15) 0.0337 1.0000 Uani
C17 -0.27991(15) 0.6449(3) -0.02989(14) 0.0281 1.0000 Uani
C18 -0.19653(15) 0.6687(3) 0.06313(14) 0.0279 1.0000 Uani
C19 -0.11481(15) 0.5348(3) 0.09418(14) 0.0267 1.0000 Uani
O4 -0.36429(11) 0.7677(2) -0.06829(11) 0.0347 1.0000 Uani
C20 -0.35391(18) 0.9459(3) -0.01738(18) 0.0395 1.0000 Uani
C21 0.29604(15) 0.3775(3) 0.36663(15) 0.0291 1.0000 Uani
C22 0.37657(16) 0.3939(3) 0.31437(16) 0.0362 1.0000 Uani
C23 0.4113(2) 0.5991(4) 0.3141(2) 0.0524 1.0000 Uani
C24 0.4722(2) 0.2675(6) 0.3673(2) 0.0711 1.0000 Uani
C25 0.03652(16) -0.0643(3) 0.25976(14) 0.0263 1.0000 Uani
C26 0.15772(17) -0.0929(3) 0.30738(17) 0.0325 1.0000 Uani
C27 -0.02093(17) -0.1698(3) 0.32050(15) 0.0321 1.0000 Uani
H31 -0.0777 0.1444 0.2134 0.0298 1.0000 Uiso
H51 0.0865 0.4857 0.4918 0.0337 1.0000 Uiso
H52 0.1959 0.5596 0.4774 0.0337 1.0000 Uiso
H71 0.3236 0.5464 0.6431 0.0373 1.0000 Uiso
H81 0.4189 0.3777 0.7964 0.0382 1.0000 Uiso
H101 0.2301 -0.0939 0.6818 0.0361 1.0000 Uiso
H111 0.1346 0.0778 0.5289 0.0338 1.0000 Uiso
H121 0.4143 -0.1891 0.9295 0.0505 1.0000 Uiso
H122 0.2896 -0.1495 0.8581 0.0505 1.0000 Uiso
H123 0.3730 -0.2291 0.8060 0.0505 1.0000 Uiso
H131 0.0240 0.2663 0.0245 0.0317 1.0000 Uiso
H132 -0.0531 0.1080 0.0480 0.0317 1.0000 Uiso
H151 -0.2016 0.2436 -0.1028 0.0365 1.0000 Uiso
H161 -0.3417 0.4698 -0.1574 0.0388 1.0000 Uiso
H181 -0.1950 0.7806 0.1075 0.0336 1.0000 Uiso
H191 -0.0550 0.5524 0.1615 0.0316 1.0000 Uiso
H201 -0.4196 1.0233 -0.0516 0.0458 1.0000 Uiso
H202 -0.3449 0.9250 0.0563 0.0458 1.0000 Uiso
H203 -0.2900 1.0142 -0.0212 0.0458 1.0000 Uiso
H211 0.3249 0.3836 0.4435 0.0360 1.0000 Uiso
H221 0.3427 0.3513 0.2414 0.0453 1.0000 Uiso
H231 0.4647 0.6082 0.2792 0.0664 1.0000 Uiso
H232 0.4443 0.6452 0.3865 0.0664 1.0000 Uiso
H233 0.3475 0.6787 0.2764 0.0664 1.0000 Uiso
H241 0.5251 0.2795 0.3320 0.0901 1.0000 Uiso
H242 0.5065 0.3066 0.4409 0.0901 1.0000 Uiso
H243 0.4479 0.1331 0.3640 0.0901 1.0000 Uiso
H251 0.0144 -0.1192 0.1890 0.0332 1.0000 Uiso
H261 0.1742 -0.2313 0.3142 0.0408 1.0000 Uiso
H262 0.1855 -0.0325 0.3769 0.0408 1.0000 Uiso
H263 0.1926 -0.0336 0.2622 0.0408 1.0000 Uiso
H271 0.0023 -0.3051 0.3287 0.0402 1.0000 Uiso
H272 -0.0028 -0.1104 0.3898 0.0402 1.0000 Uiso
H273 -0.1000 -0.1630 0.2828 0.0402 1.0000 Uiso

loop_
_atom_site_aniso_label
_atom_site_aniso_U_11
_atom_site_aniso_U_22
_atom_site_aniso_U_33
_atom_site_aniso_U_23
_atom_site_aniso_U_13
_atom_site_aniso_U_12
N1 0.0291(7) 0.0247(8) 0.0222(7) -0.0005(6) 0.0138(6) 0.0001(7)
C1 0.0314(9) 0.0197(8) 0.0264(9) 0.0026(7) 0.0162(7) 0.0028(8)
C2 0.0298(9) 0.0200(8) 0.0242(8) 0.0027(7) 0.0136(7) 0.0034(8)
N2 0.0288(7) 0.0236(8) 0.0198(7) 0.0026(6) 0.0109(6) 0.0010(7)
C3 0.0283(8) 0.0240(9) 0.0222(8) 0.0021(7) 0.0120(7) -0.0008(8)
C4 0.0290(9) 0.0204(8) 0.0256(9) 0.0030(7) 0.0133(7) 0.0041(8)
O1 0.0385(7) 0.0314(7) 0.0254(7) 0.0063(6) 0.0156(6) -0.0024(6)
O2 0.0340(7) 0.0310(7) 0.0325(7) -0.0004(6) 0.0209(6) 0.0012(6)
C5 0.037(1) 0.0228(9) 0.0244(9) -0.0016(8) 0.0153(7) 0.0003(8)
C6 0.0308(9) 0.0251(9) 0.0240(9) -0.0009(7) 0.0150(7) 0.0013(8)
C7 0.034(1) 0.028(1) 0.031(1) -0.0026(8) 0.0154(8) -0.0048(8)
C8 0.0296(9) 0.0363(11) 0.030(1) -0.0008(9) 0.0089(8) -0.0025(9)
C9 0.0278(9) 0.034(1) 0.029(1) 0.0045(8) 0.0141(8) 0.0056(9)
C10 0.032(1) 0.0256(9) 0.033(1) 0.0008(8) 0.0145(8) 0.0017(8)
C11 0.0324(9) 0.0249(9) 0.0273(9) -0.0025(8) 0.0129(8) 0.0002(8)
O3 0.0352(8) 0.0417(9) 0.0353(8) 0.0116(7) 0.0079(6) 0.0047(7)
C12 0.0465(12) 0.0381(12) 0.0415(12) 0.0123(11) 0.017(1) 0.0081(11)
C13 0.0335(9) 0.0255(9) 0.0203(8) 0.0004(8) 0.0105(7) 0.0015(8)
C14 0.0302(9) 0.0232(9) 0.0201(8) 0.0001(7) 0.0122(7) -0.0005(8)
C15 0.038(1) 0.028(1) 0.0243(9) -0.0040(8) 0.0105(8) -0.0000(9)
C16 0.0376(11) 0.0345(11) 0.0250(9) -0.0026(8) 0.0064(8) 0.0009(9)
C17 0.0288(9) 0.029(1) 0.0280(9) 0.0042(8) 0.0116(8) 0.0039(8)
C18 0.0332(9) 0.026(1) 0.0246(9) -0.0020(8) 0.0107(8) 0.0012(8)
C19 0.0303(9) 0.0266(9) 0.0221(8) -0.0010(8) 0.0080(7) 0.0016(8)
O4 0.0339(7) 0.0346(8) 0.0325(7) -0.0003(7) 0.0078(6) 0.0089(7)
C20 0.0406(11) 0.0311(11) 0.0429(12) -0.000(1) 0.0100(9) 0.009(1)
C21 0.0327(9) 0.031(1) 0.0266(9) 0.0017(8) 0.0140(8) 0.0004(8)
C22 0.031(1) 0.0471(13) 0.0347(11) 0.0054(9) 0.0174(9) 0.003(1)
C23 0.0452(13) 0.0609(18) 0.0598(16) 0.0034(13) 0.0293(12) -0.0138(13)
C24 0.0494(14) 0.100(3) 0.0760(19) 0.035(2) 0.0368(15) 0.0346(18)
C25 0.037(1) 0.0200(9) 0.0263(9) -0.0005(8) 0.0163(8) -0.0016(8)
C26 0.0393(11) 0.023(1) 0.0396(11) 0.0030(8) 0.0197(9) 0.0066(8)
C27 0.0456(11) 0.027(1) 0.0282(9) -0.0009(8) 0.0184(9) -0.0068(9)

loop_
_atom_type_symbol
_atom_type_scat_dispersion_real
_atom_type_scat_dispersion_imag
_atom_type_scat_Cromer_Mann_a1
_atom_type_scat_Cromer_Mann_b1
_atom_type_scat_Cromer_Mann_a2
_atom_type_scat_Cromer_Mann_b2
_atom_type_scat_Cromer_Mann_a3
_atom_type_scat_Cromer_Mann_b3
_atom_type_scat_Cromer_Mann_a4
_atom_type_scat_Cromer_Mann_b4
_atom_type_scat_Cromer_Mann_c
_atom_type_scat_source
'C   ' 0.0020 0.0020 2.3100 20.8439 1.0200 10.2075 1.5886 0.5687 0.8650 51.6512 0.2156 International_Tables_Vol_IV_Table_2.2B
'H   ' 0.0000 0.0000 0.4930 10.5109 0.3229 26.1257 0.1402 3.1424 0.0408 57.7997 0.0030 International_Tables_Vol_IV_Table_2.2B
'N   ' 0.0040 0.0030 12.2126 0.0057 3.1322 9.8933 2.0125 28.9975 1.1663 0.5826 -11.5290 International_Tables_Vol_IV_Table_2.2B
'O   ' 0.0080 0.0060 3.0485 13.2771 2.2868 5.7011 1.5463 0.3239 0.8670 32.9089 0.2508 International_Tables_Vol_IV_Table_2.2B

loop_
_geom_angle_atom_site_label_1
_geom_angle_site_symmetry_1
_geom_angle_atom_site_label_2
_geom_angle_site_symmetry_2
_geom_angle_atom_site_label_3
_geom_angle_site_symmetry_3
_geom_angle
_geom_angle_publ_flag
C1 . N1 . C4 . 121.21(15) yes
C1 . N1 . C5 . 119.79(15) yes
C4 . N1 . C5 . 118.99(14) yes
N1 . C1 . C2 . 114.35(15) yes
N1 . C1 . C21 . 121.65(16) yes
C2 . C1 . C21 . 123.89(16) yes
C1 . C2 . N2 . 115.80(15) yes
C1 . C2 . O1 . 121.31(16) yes
N2 . C2 . O1 . 122.88(17) yes
C2 . N2 . C3 . 122.33(14) yes
C2 . N2 . C13 . 120.14(15) yes
C3 . N2 . C13 . 117.39(14) yes
N2 . C3 . C4 . 111.94(16) yes
N2 . C3 . C25 . 112.36(15) yes
C4 . C3 . C25 . 113.44(15) yes
N2 . C3 . H31 . 107.14 no
C4 . C3 . H31 . 105.89 no
C25 . C3 . H31 . 105.41 no
N1 . C4 . C3 . 116.58(14) yes
N1 . C4 . O2 . 122.69(17) yes
C3 . C4 . O2 . 120.71(17) yes
N1 . C5 . C6 . 114.99(16) yes
N1 . C5 . H51 . 108.08 no
C6 . C5 . H51 . 108.08 no
N1 . C5 . H52 . 108.08 no
C6 . C5 . H52 . 108.08 no
H51 . C5 . H52 . 109.47 no
C5 . C6 . C7 . 119.53(18) yes
C5 . C6 . C11 . 122.18(18) yes
C7 . C6 . C11 . 118.10(18) yes
C6 . C7 . C8 . 121.10(19) yes
C6 . C7 . H71 . 119.45 no
C8 . C7 . H71 . 119.45 no
C7 . C8 . C9 . 119.81(19) yes
C7 . C8 . H81 . 120.1 no
C9 . C8 . H81 . 120.1 no
C8 . C9 . C10 . 120.17(18) yes
C8 . C9 . O3 . 114.95(19) yes
C10 . C9 . O3 . 124.89(19) yes
C9 . C10 . C11 . 119.23(19) yes
C9 . C10 . H101 . 120.38 no
C11 . C10 . H101 . 120.38 no
C6 . C11 . C10 . 121.58(19) yes
C6 . C11 . H111 . 119.21 no
C10 . C11 . H111 . 119.21 no
C9 . O3 . C12 . 117.20(18) yes
O3 . C12 . H121 . 109.5 no
O3 . C12 . H122 . 109.5 no
H121 . C12 . H122 . 109.5 no
O3 . C12 . H123 . 109.47 no
H121 . C12 . H123 . 109.5 no
H122 . C12 . H123 . 109.5 no
N2 . C13 . C14 . 112.87(15) yes
N2 . C13 . H131 . 108.62 no
C14 . C13 . H131 . 108.62 no
N2 . C13 . H132 . 108.62 no
C14 . C13 . H132 . 108.62 no
H131 . C13 . H132 . 109.47 no
C13 . C14 . C15 . 119.72(17) yes
C13 . C14 . C19 . 122.58(16) yes
C15 . C14 . C19 . 117.66(18) yes
C14 . C15 . C16 . 120.84(18) yes
C14 . C15 . H151 . 119.6 no
C16 . C15 . H151 . 119.58 no
C15 . C16 . C17 . 120.40(18) yes
C15 . C16 . H161 . 119.8 no
C17 . C16 . H161 . 119.8 no
C16 . C17 . C18 . 119.70(18) yes
C16 . C17 . O4 . 116.01(17) yes
C18 . C17 . O4 . 124.28(18) yes
C17 . C18 . C19 . 119.25(17) yes
C17 . C18 . H181 . 120.38 no
C19 . C18 . H181 . 120.38 no
C14 . C19 . C18 . 122.15(17) yes
C14 . C19 . H191 . 118.93 no
C18 . C19 . H191 . 118.93 no
C17 . O4 . C20 . 116.38(16) yes
O4 . C20 . H201 . 109.47 no
O4 . C20 . H202 . 109.5 no
H201 . C20 . H202 . 109.5 no
O4 . C20 . H203 . 109.47 no
H201 . C20 . H203 . 109.5 no
H202 . C20 . H203 . 109.5 no
C1 . C21 . C22 . 127.24(18) yes
C1 . C21 . H211 . 116.38 no
C22 . C21 . H211 . 116.38 no
C21 . C22 . C23 . 110.23(19) yes
C21 . C22 . C24 . 110.16(19) yes
C23 . C22 . C24 . 110.9(2) yes
C21 . C22 . H221 . 109.00 no
C23 . C22 . H221 . 108.2 no
C24 . C22 . H221 . 108.3 no
C22 . C23 . H231 . 109.5 no
C22 . C23 . H232 . 109.5 no
H231 . C23 . H232 . 109.5 no
C22 . C23 . H233 . 109.5 no
H231 . C23 . H233 . 109.5 no
H232 . C23 . H233 . 109.5 no
C22 . C24 . H241 . 109.5 no
C22 . C24 . H242 . 109.5 no
H241 . C24 . H242 . 109.5 no
C22 . C24 . H243 . 109.5 no
H241 . C24 . H243 . 109.5 no
H242 . C24 . H243 . 109.5 no
C3 . C25 . C26 . 113.72(16) yes
C3 . C25 . C27 . 110.71(16) yes
C26 . C25 . C27 . 111.18(16) yes
C3 . C25 . H251 . 106.20 no
C26 . C25 . H251 . 105.67 no
C27 . C25 . H251 . 109.02 no
C25 . C26 . H261 . 109.47 no
C25 . C26 . H262 . 109.47 no
H261 . C26 . H262 . 109.5 no
C25 . C26 . H263 . 109.47 no
H261 . C26 . H263 . 109.48 no
H262 . C26 . H263 . 109.5 no
C25 . C27 . H271 . 109.47 no
C25 . C27 . H272 . 109.47 no
H271 . C27 . H272 . 109.48 no
C25 . C27 . H273 . 109.47 no
H271 . C27 . H273 . 109.48 no
H272 . C27 . H273 . 109.48 no

loop_
_geom_bond_atom_site_label_1
_geom_bond_site_symmetry_1
_geom_bond_atom_site_label_2
_geom_bond_site_symmetry_2
_geom_bond_distance
_geom_bond_publ_flag
N1 . C1 . 1.439(2) yes
N1 . C4 . 1.362(2) yes
N1 . C5 . 1.470(2) yes
C1 . C2 . 1.502(3) yes
C1 . C21 . 1.331(3) yes
C2 . N2 . 1.348(2) yes
C2 . O1 . 1.231(2) yes
N2 . C3 . 1.466(2) yes
N2 . C13 . 1.466(2) yes
C3 . C4 . 1.515(3) yes
C3 . C25 . 1.550(3) yes
C3 . H31 . 1.0000 no
C4 . O2 . 1.229(2) yes
C5 . C6 . 1.512(3) yes
C5 . H51 . 1.0000 no
C5 . H52 . 1.000 no
C6 . C7 . 1.395(3) yes
C6 . C11 . 1.392(3) yes
C7 . C8 . 1.386(3) yes
C7 . H71 . 1.000 no
C8 . C9 . 1.393(3) yes
C8 . H81 . 1.000 no
C9 . C10 . 1.387(3) yes
C9 . O3 . 1.376(2) yes
C10 . C11 . 1.393(3) yes
C10 . H101 . 1.000 no
C11 . H111 . 1.000 no
O3 . C12 . 1.432(3) yes
C12 . H121 . 1.000 no
C12 . H122 . 1.000 no
C12 . H123 . 1.000 no
C13 . C14 . 1.509(3) yes
C13 . H131 . 1.0000 no
C13 . H132 . 1.000 no
C14 . C15 . 1.403(3) yes
C14 . C19 . 1.384(3) yes
C15 . C16 . 1.384(3) yes
C15 . H151 . 1.000 no
C16 . C17 . 1.391(3) yes
C16 . H161 . 1.000 no
C17 . C18 . 1.385(3) yes
C17 . O4 . 1.373(2) yes
C18 . C19 . 1.393(3) yes
C18 . H181 . 1.0000 no
C19 . H191 . 1.0000 no
O4 . C20 . 1.428(3) yes
C20 . H201 . 1.000 no
C20 . H202 . 1.000 no
C20 . H203 . 1.000 no
C21 . C22 . 1.505(3) yes
C21 . H211 . 1.0000 no
C22 . C23 . 1.524(4) yes
C22 . C24 . 1.518(4) yes
C22 . H221 . 1.000 no
C23 . H231 . 1.000 no
C23 . H232 . 1.000 no
C23 . H233 . 1.000 no
C24 . H241 . 1.000 no
C24 . H242 . 1.000 no
C24 . H243 . 1.000 no
C25 . C26 . 1.531(3) yes
C25 . C27 . 1.526(3) yes
C25 . H251 . 1.0000 no
C26 . H261 . 1.000 no
C26 . H262 . 1.000 no
C26 . H263 . 1.000 no
C27 . H271 . 1.000 no
C27 . H272 . 1.000 no
C27 . H273 . 1.000 no

loop_
_cod_related_entry_id
_cod_related_entry_database
_cod_related_entry_code
1 ChemSpider 9388171
